data_1532097
loop_
_publ_author_name
'Rizzoli, C.'
'Sologub, O.L.'
'Salamakha, P.'

_publ_section_title
;
 Crystal structure of the Nd (Ru0.6 Ge0.4)2 and Er Ru Ge compounds
;
_journal_name_full 'Journal of Alloys Compd.'
_journal_page_first 160
_journal_page_last 163
_journal_volume 350
_journal_year 2003
_chemical_formula_sum 'Ge0.8 Nd Ru1.2'
_chemical_name_systematic 'Nd (Ru0.6 Ge0.4)2'
_space_group_IT_number 74
_symmetry_space_group_name_Hall '-I 2b 2'
_symmetry_space_group_name_H-M 'I m m a'
_cell_angle_alpha 90
_cell_angle_beta 90
_cell_angle_gamma 90
_cell_formula_units_Z 4
_cell_length_a 4.462
_cell_length_b 7.222
_cell_length_c 7.644
_cell_volume 246.325
_citation_journal_id_ASTM JALCEU
_cod_data_source_file Rizzoli_JALCEU_2003_1307.cif
_cod_data_source_block Ge0.8Nd1Ru1.2
_cod_original_cell_volume 246.3246
_cod_original_formula_sum 'Ge0.8 Nd1 Ru1.2'
_cod_database_code 1532097

loop_
_symmetry_equiv_pos_as_xyz
x,y,z
-x,-y+1/2,z
x,-y,-z
-x,y+1/2,-z
-x,-y,-z
x,y-1/2,-z
-x,y,z
x,-y-1/2,z
x+1/2,y+1/2,z+1/2
-x+1/2,-y+1,z+1/2
x+1/2,-y+1/2,-z+1/2
-x+1/2,y+1,-z+1/2
-x+1/2,-y+1/2,-z+1/2
x+1/2,y,-z+1/2
-x+1/2,y+1/2,z+1/2
x+1/2,-y,z+1/2

loop_
_atom_site_label
_atom_site_type_symbol
_atom_site_fract_x
_atom_site_fract_y
_atom_site_fract_z
_atom_site_occupancy
_atom_site_U_iso_or_equiv
Nd1 Nd 0 0.25 0.53942 1 0.0
Ru1 Ru 0 0.04565 0.16606 0.6 0.0
Ge1 Ge 0 0.04565 0.16606 0.4 0.0
